data_7159272
loop_
_publ_author_name
'Ng, Jia Hui'
'Lim, Felicia Phei Lin'
'Tiekink, Edward R. T.'
'Dolzhenko, Anton V.'

_publ_section_title
;
 3,4-Diaminopyrazolo[3,4-<i>d</i>]pyrimidines: a new three-component
 microwave-assisted synthesis and anti-leukemic properties.
;
_journal_issue 16
_journal_name_full 'Organic &amp; biomolecular chemistry'
_journal_page_first 3432
_journal_page_last 3446
_journal_paper_doi 10.1039/d3ob00350g
_journal_volume 21
_journal_year 2023
_chemical_formula_moiety 'C17 H12 Cl F N6, C H4 O'
_chemical_formula_sum 'C18 H16 Cl F N6 O'
_chemical_formula_weight 386.82
_space_group_crystal_system monoclinic
_space_group_IT_number 14
_space_group_name_Hall '-P 2yn'
_space_group_name_H-M_alt 'P 1 21/n 1'
_atom_sites_solution_hydrogens mixed
_atom_sites_solution_primary direct
_atom_sites_solution_secondary difmap
_audit_creation_method SHELXL-2018/3
_audit_update_record
;
2023-02-13 deposited with the CCDC.	2023-04-04 downloaded from the CCDC.
;
_cell_angle_alpha 90
_cell_angle_beta 90.5940(10)
_cell_angle_gamma 90
_cell_formula_units_Z 4
_cell_length_a 7.64520(10)
_cell_length_b 20.3952(3)
_cell_length_c 10.86270(10)
_cell_measurement_reflns_used 10275
_cell_measurement_temperature 100(2)
_cell_measurement_theta_max 75.9940
_cell_measurement_theta_min 4.3220
_cell_volume 1693.68(4)
_computing_cell_refinement
;
CrysAlisPro 1.171.39.31a (Rigaku Oxford Diffraction, 2017)
;
_computing_data_collection
;
CrysAlisPro 1.171.39.31a (Rigaku Oxford Diffraction, 2017)
;
_computing_data_reduction
;
CrysAlisPro 1.171.39.31a (Rigaku Oxford Diffraction, 2017)
;
_computing_molecular_graphics
;
ORTEP-3 for Windows (Farrugia, 2012), DIAMOND (Brandenburg, 2006)
;
_computing_publication_material 'SHELXL-2018/3 (Sheldrick, 2015)'
_computing_structure_refinement 'SHELXL-2018/3 (Sheldrick, 2015)'
_computing_structure_solution 'SHELXS (Sheldrick, 2015)'
_diffrn_ambient_temperature 100(2)
_diffrn_detector_area_resol_mean 5.2558
_diffrn_measured_fraction_theta_full 1.000
_diffrn_measured_fraction_theta_max 1.000
_diffrn_measurement_device_type 'XtaLAB Synergy, Dualflex, AtlasS2'
_diffrn_measurement_method '\w scans'
_diffrn_radiation_type CuK\a
_diffrn_radiation_wavelength 1.54184
_diffrn_reflns_av_R_equivalents 0.0391
_diffrn_reflns_av_unetI/netI 0.0221
_diffrn_reflns_Laue_measured_fraction_full 1.000
_diffrn_reflns_Laue_measured_fraction_max 1.000
_diffrn_reflns_limit_h_max 9
_diffrn_reflns_limit_h_min -7
_diffrn_reflns_limit_k_max 21
_diffrn_reflns_limit_k_min -24
_diffrn_reflns_limit_l_max 12
_diffrn_reflns_limit_l_min -12
_diffrn_reflns_number 20435
_diffrn_reflns_point_group_measured_fraction_full 1.000
_diffrn_reflns_point_group_measured_fraction_max 1.000
_diffrn_reflns_theta_full 67.065
_diffrn_reflns_theta_max 67.065
_diffrn_reflns_theta_min 4.336
_diffrn_source 'micro-focus sealed X-ray tube'
_exptl_absorpt_coefficient_mu 2.293
_exptl_absorpt_correction_T_max 1.000
_exptl_absorpt_correction_T_min 0.575
_exptl_absorpt_correction_type gaussian
_exptl_absorpt_process_details
;
CrysAlisPro 1.171.39.31a (Rigaku Oxford Diffraction, 2017)
;
_exptl_crystal_colour colourless
_exptl_crystal_density_diffrn 1.517
_exptl_crystal_description plate
_exptl_crystal_F_000 800
_exptl_crystal_size_max 0.192
_exptl_crystal_size_mid 0.090
_exptl_crystal_size_min 0.018
_refine_diff_density_max 0.531
_refine_diff_density_min -0.374
_refine_diff_density_rms 0.052
_refine_ls_extinction_method none
_refine_ls_goodness_of_fit_ref 1.054
_refine_ls_hydrogen_treatment mixed
_refine_ls_matrix_type full
_refine_ls_number_parameters 260
_refine_ls_number_reflns 3015
_refine_ls_number_restraints 4
_refine_ls_restrained_S_all 1.054
_refine_ls_R_factor_all 0.0379
_refine_ls_R_factor_gt 0.0341
_refine_ls_shift/su_max 0.000
_refine_ls_shift/su_mean 0.000
_refine_ls_structure_factor_coef Fsqd
_refine_ls_weighting_details 'w=1/[\s^2^(Fo^2^)+(0.0460P)^2^+1.0027P] where P=(Fo^2^+2Fc^2^)/3'
_refine_ls_weighting_scheme calc
_refine_ls_wR_factor_gt 0.0879
_refine_ls_wR_factor_ref 0.0908
_reflns_Friedel_coverage 0.000
_reflns_number_gt 2757
_reflns_number_total 3015
_reflns_threshold_expression 'I > 2\s(I)'
_cod_data_source_file d3ob00350g2.cif
_cod_data_source_block shelx_CCDC1
_cod_depositor_comments 'Adding full bibliography for 7159271--7159274.cif.'
_cod_original_sg_symbol_H-M 'P 21/n'
_cod_database_code 7159272
_shelx_shelxl_version_number 2018/3
_shelx_space_group_comment
;
The symmetry employed for this shelxl refinement is uniquely defined
by the following loop, which should always be used as a source of
symmetry information in preference to the above space-group names.
They are only intended as comments.
;
_shelx_estimated_absorpt_t_min 0.667
_shelx_estimated_absorpt_t_max 0.960

loop_
_space_group_symop_operation_xyz
'x, y, z'
'-x+1/2, y+1/2, -z+1/2'
'-x, -y, -z'
'x-1/2, -y-1/2, z-1/2'

loop_
_atom_site_label
_atom_site_type_symbol
_atom_site_fract_x
_atom_site_fract_y
_atom_site_fract_z
_atom_site_U_iso_or_equiv
_atom_site_adp_type
_atom_site_occupancy
_atom_site_site_symmetry_order
_atom_site_calc_flag
_atom_site_refinement_flags_posn
_atom_site_refinement_flags_adp
_atom_site_refinement_flags_occupancy
_atom_site_disorder_assembly
_atom_site_disorder_group
Cl3 Cl 0.51867(6) 0.18215(2) -0.00615(4) 0.02971(14) Uani 1 1 d . . . . .
F4 F -0.10907(16) -0.44710(5) -0.01824(10) 0.0345(3) Uani 1 1 d . . . . .
O51 O 0.03131(16) -0.13591(6) 0.13609(10) 0.0241(3) Uani 1 1 d D . . . .
H5O H -0.025(3) -0.1040(8) 0.164(2) 0.036 Uiso 1 1 d D U . . .
N1 N 0.06558(18) 0.00574(7) -0.33955(12) 0.0182(3) Uani 1 1 d D . . . .
H1N H 0.073(2) 0.0347(8) -0.3984(14) 0.022 Uiso 1 1 d D U . . .
N2 N 0.13614(17) 0.02142(7) -0.22523(12) 0.0176(3) Uani 1 1 d . . . . .
N3 N 0.18451(17) -0.03652(7) -0.03770(12) 0.0173(3) Uani 1 1 d D . . . .
H3N H 0.161(2) -0.0720(7) 0.0034(16) 0.021 Uiso 1 1 d D U . . .
N4 N 0.02453(18) -0.18565(7) -0.11033(12) 0.0191(3) Uani 1 1 d D . . . .
H4N H 0.030(2) -0.1648(9) -0.0410(12) 0.023 Uiso 1 1 d D U . . .
N5 N -0.06434(18) -0.18442(7) -0.31494(12) 0.0194(3) Uani 1 1 d . . . . .
N7 N -0.05555(18) -0.08788(7) -0.44306(12) 0.0196(3) Uani 1 1 d . . . . .
C3 C 0.1277(2) -0.03304(8) -0.15841(14) 0.0159(3) Uani 1 1 d . . . . .
C3A C 0.0512(2) -0.08566(8) -0.22889(14) 0.0165(3) Uani 1 1 d . . . . .
C4 C 0.0036(2) -0.15228(8) -0.21720(14) 0.0171(3) Uani 1 1 d . . . . .
C6 C -0.0901(2) -0.15040(9) -0.41936(15) 0.0208(4) Uani 1 1 d . . . . .
H6 H -0.139(3) -0.1758(10) -0.4878(19) 0.025 Uiso 1 1 d . U . . .
C7A C 0.0158(2) -0.05696(8) -0.34373(14) 0.0173(3) Uani 1 1 d . . . . .
C31 C 0.2738(2) 0.01095(8) 0.03186(14) 0.0169(3) Uani 1 1 d . . . . .
C32 C 0.3040(2) -0.00280(9) 0.15697(15) 0.0200(3) Uani 1 1 d . . . . .
H32 H 0.263988 -0.042981 0.190797 0.024 Uiso 1 1 calc R U . . .
C33 C 0.3914(2) 0.04170(9) 0.23123(15) 0.0233(4) Uani 1 1 d . . . . .
H33 H 0.409227 0.032047 0.315988 0.028 Uiso 1 1 calc R U . . .
C34 C 0.4534(2) 0.10019(9) 0.18374(16) 0.0242(4) Uani 1 1 d . . . . .
H34 H 0.511320 0.131279 0.234947 0.029 Uiso 1 1 calc R U . . .
C35 C 0.4283(2) 0.11186(9) 0.05983(16) 0.0216(4) Uani 1 1 d . . . . .
C36 C 0.3385(2) 0.06912(8) -0.01731(14) 0.0190(3) Uani 1 1 d . . . . .
H36 H 0.321391 0.079264 -0.101942 0.023 Uiso 1 1 calc R U . . .
C41 C -0.0119(2) -0.25338(8) -0.09264(14) 0.0182(3) Uani 1 1 d . . . . .
C42 C 0.0620(2) -0.30184(9) -0.16551(15) 0.0215(4) Uani 1 1 d . . . . .
H42 H 0.134065 -0.289944 -0.232650 0.026 Uiso 1 1 calc R U . . .
C43 C 0.0310(2) -0.36747(9) -0.14055(16) 0.0245(4) Uani 1 1 d . . . . .
H43 H 0.080925 -0.400885 -0.189961 0.029 Uiso 1 1 calc R U . . .
C44 C -0.0742(2) -0.38314(8) -0.04213(16) 0.0234(4) Uani 1 1 d . . . . .
C45 C -0.1481(2) -0.33659(9) 0.03217(15) 0.0221(4) Uani 1 1 d . . . . .
H45 H -0.218974 -0.348873 0.099668 0.026 Uiso 1 1 calc R U . . .
C46 C -0.1164(2) -0.27099(9) 0.00608(15) 0.0201(3) Uani 1 1 d . . . . .
H46 H -0.166512 -0.237873 0.056106 0.024 Uiso 1 1 calc R U . . .
C51 C 0.0875(2) -0.17775(9) 0.23456(16) 0.0267(4) Uani 1 1 d . . . . .
H51A H 0.176346 -0.208277 0.204472 0.040 Uiso 1 1 calc R U . . .
H51B H -0.012748 -0.202546 0.265373 0.040 Uiso 1 1 calc R U . . .
H51C H 0.137366 -0.151093 0.301268 0.040 Uiso 1 1 calc R U . . .

loop_
_atom_site_aniso_label
_atom_site_aniso_U_11
_atom_site_aniso_U_22
_atom_site_aniso_U_33
_atom_site_aniso_U_23
_atom_site_aniso_U_13
_atom_site_aniso_U_12
Cl3 0.0316(2) 0.0256(2) 0.0317(3) 0.00315(18) -0.00787(18) -0.00663(17)
F4 0.0530(7) 0.0191(5) 0.0313(6) 0.0043(4) -0.0008(5) -0.0026(5)
O51 0.0352(7) 0.0229(6) 0.0142(6) -0.0003(5) -0.0013(5) 0.0065(5)
N1 0.0289(7) 0.0164(7) 0.0091(6) 0.0008(5) -0.0032(5) 0.0004(6)
N2 0.0240(7) 0.0191(7) 0.0097(6) -0.0012(5) -0.0025(5) 0.0018(5)
N3 0.0238(7) 0.0172(7) 0.0107(6) 0.0016(5) -0.0023(5) -0.0003(6)
N4 0.0291(7) 0.0183(7) 0.0097(6) -0.0009(5) -0.0032(5) -0.0010(6)
N5 0.0256(7) 0.0188(7) 0.0138(7) -0.0004(5) -0.0035(5) -0.0001(5)
N7 0.0277(7) 0.0184(7) 0.0127(6) -0.0013(5) -0.0034(5) 0.0019(6)
C3 0.0186(7) 0.0174(8) 0.0117(7) -0.0010(6) -0.0002(6) 0.0033(6)
C3A 0.0195(7) 0.0180(8) 0.0119(7) -0.0010(6) -0.0004(6) 0.0038(6)
C4 0.0190(7) 0.0193(8) 0.0131(7) 0.0003(6) 0.0000(6) 0.0030(6)
C6 0.0268(8) 0.0217(9) 0.0137(8) -0.0021(7) -0.0036(6) 0.0020(7)
C7A 0.0215(8) 0.0176(8) 0.0127(7) -0.0005(6) -0.0002(6) 0.0035(6)
C31 0.0166(7) 0.0200(8) 0.0140(8) -0.0023(6) -0.0015(6) 0.0039(6)
C32 0.0210(8) 0.0244(9) 0.0145(8) 0.0010(7) -0.0002(6) 0.0028(6)
C33 0.0226(8) 0.0340(10) 0.0134(8) -0.0013(7) -0.0030(6) 0.0030(7)
C34 0.0225(8) 0.0290(10) 0.0210(9) -0.0060(7) -0.0069(7) 0.0018(7)
C35 0.0197(8) 0.0224(9) 0.0227(9) 0.0006(7) -0.0025(6) 0.0018(7)
C36 0.0189(7) 0.0236(9) 0.0144(8) 0.0005(7) -0.0025(6) 0.0036(6)
C41 0.0219(8) 0.0189(8) 0.0136(8) 0.0004(6) -0.0059(6) 0.0003(6)
C42 0.0247(8) 0.0253(9) 0.0144(8) 0.0016(7) -0.0008(6) 0.0011(7)
C43 0.0306(9) 0.0229(9) 0.0200(8) -0.0032(7) -0.0034(7) 0.0056(7)
C44 0.0305(9) 0.0189(9) 0.0206(8) 0.0031(7) -0.0074(7) -0.0011(7)
C45 0.0241(8) 0.0261(9) 0.0159(8) 0.0025(7) -0.0024(6) -0.0033(7)
C46 0.0222(8) 0.0237(9) 0.0144(8) -0.0016(7) -0.0025(6) 0.0009(7)
C51 0.0312(9) 0.0289(10) 0.0199(9) 0.0038(7) -0.0059(7) 0.0020(8)

loop_
_atom_type_symbol
_atom_type_description
_atom_type_scat_dispersion_real
_atom_type_scat_dispersion_imag
_atom_type_scat_source
C C 0.0181 0.0091 'International Tables Vol C Tables 4.2.6.8 and 6.1.1.4'
H H 0.0000 0.0000 'International Tables Vol C Tables 4.2.6.8 and 6.1.1.4'
N N 0.0311 0.0180 'International Tables Vol C Tables 4.2.6.8 and 6.1.1.4'
O O 0.0492 0.0322 'International Tables Vol C Tables 4.2.6.8 and 6.1.1.4'
F F 0.0727 0.0534 'International Tables Vol C Tables 4.2.6.8 and 6.1.1.4'
Cl Cl 0.3639 0.7018 'International Tables Vol C Tables 4.2.6.8 and 6.1.1.4'

loop_
_exptl_crystal_face_index_h
_exptl_crystal_face_index_k
_exptl_crystal_face_index_l
_exptl_crystal_face_perp_dist
0 1 0 0.0084
0 -1 0 0.0094
0 3 5 0.0431
0 -3 -5 0.0371
5 0 -1 0.1085
-5 -2 -1 0.0671

loop_
_geom_angle_atom_site_label_1
_geom_angle_atom_site_label_2
_geom_angle_atom_site_label_3
_geom_angle
_geom_angle_site_symmetry_1
_geom_angle_site_symmetry_3
_geom_angle_publ_flag
C51 O51 H5O 109.8(16) . . ?
C7A N1 N2 111.08(13) . . ?
C7A N1 H1N 130.0(13) . . ?
N2 N1 H1N 118.3(13) . . ?
C3 N2 N1 106.02(13) . . ?
C3 N3 C31 128.61(14) . . ?
C3 N3 H3N 117.7(13) . . ?
C31 N3 H3N 113.7(13) . . ?
C4 N4 C41 125.61(14) . . ?
C4 N4 H4N 120.2(14) . . ?
C41 N4 H4N 111.5(14) . . ?
C6 N5 C4 117.80(14) . . ?
C6 N7 C7A 111.75(14) . . ?
N2 C3 N3 123.09(14) . . ?
N2 C3 C3A 110.76(13) . . ?
N3 C3 C3A 126.14(14) . . ?
C7A C3A C4 115.73(14) . . ?
C7A C3A C3 103.62(14) . . ?
C4 C3A C3 140.64(15) . . ?
N5 C4 N4 118.19(14) . . ?
N5 C4 C3A 119.65(14) . . ?
N4 C4 C3A 122.16(14) . . ?
N7 C6 N5 129.23(15) . . ?
N7 C6 H6 115.8(12) . . ?
N5 C6 H6 114.9(12) . . ?
N1 C7A N7 125.70(14) . . ?
N1 C7A C3A 108.51(14) . . ?
N7 C7A C3A 125.79(15) . . ?
C36 C31 C32 119.04(15) . . ?
C36 C31 N3 123.66(14) . . ?
C32 C31 N3 117.26(15) . . ?
C33 C32 C31 120.48(16) . . ?
C33 C32 H32 119.8 . . ?
C31 C32 H32 119.8 . . ?
C32 C33 C34 120.89(15) . . ?
C32 C33 H33 119.6 . . ?
C34 C33 H33 119.6 . . ?
C35 C34 C33 117.89(16) . . ?
C35 C34 H34 121.1 . . ?
C33 C34 H34 121.1 . . ?
C34 C35 C36 123.01(16) . . ?
C34 C35 Cl3 119.37(14) . . ?
C36 C35 Cl3 117.59(13) . . ?
C35 C36 C31 118.63(15) . . ?
C35 C36 H36 120.7 . . ?
C31 C36 H36 120.7 . . ?
C42 C41 C46 119.72(16) . . ?
C42 C41 N4 122.14(15) . . ?
C46 C41 N4 118.01(15) . . ?
C43 C42 C41 120.24(16) . . ?
C43 C42 H42 119.9 . . ?
C41 C42 H42 119.9 . . ?
C44 C43 C42 118.46(16) . . ?
C44 C43 H43 120.8 . . ?
C42 C43 H43 120.8 . . ?
F4 C44 C45 118.03(16) . . ?
F4 C44 C43 119.17(16) . . ?
C45 C44 C43 122.80(16) . . ?
C44 C45 C46 118.22(16) . . ?
C44 C45 H45 120.9 . . ?
C46 C45 H45 120.9 . . ?
C41 C46 C45 120.56(16) . . ?
C41 C46 H46 119.7 . . ?
C45 C46 H46 119.7 . . ?
O51 C51 H51A 109.5 . . ?
O51 C51 H51B 109.5 . . ?
H51A C51 H51B 109.5 . . ?
O51 C51 H51C 109.5 . . ?
H51A C51 H51C 109.5 . . ?
H51B C51 H51C 109.5 . . ?

loop_
_geom_bond_atom_site_label_1
_geom_bond_atom_site_label_2
_geom_bond_distance
_geom_bond_site_symmetry_2
_geom_bond_publ_flag
Cl3 C35 1.7481(18) . ?
F4 C44 1.357(2) . ?
O51 C51 1.431(2) . ?
O51 H5O 0.841(10) . ?
N1 C7A 1.335(2) . ?
N1 N2 1.3862(18) . ?
N1 H1N 0.872(9) . ?
N2 C3 1.329(2) . ?
N3 C3 1.379(2) . ?
N3 C31 1.401(2) . ?
N3 H3N 0.870(9) . ?
N4 C4 1.354(2) . ?
N4 C41 1.423(2) . ?
N4 H4N 0.866(9) . ?
N5 C6 1.342(2) . ?
N5 C4 1.347(2) . ?
N7 C6 1.328(2) . ?
N7 C7A 1.359(2) . ?
C3 C3A 1.439(2) . ?
C3A C7A 1.402(2) . ?
C3A C4 1.413(2) . ?
C6 H6 0.98(2) . ?
C31 C36 1.394(2) . ?
C31 C32 1.404(2) . ?
C32 C33 1.382(2) . ?
C32 H32 0.9500 . ?
C33 C34 1.385(3) . ?
C33 H33 0.9500 . ?
C34 C35 1.378(2) . ?
C34 H34 0.9500 . ?
C35 C36 1.386(2) . ?
C36 H36 0.9500 . ?
C41 C42 1.390(2) . ?
C41 C46 1.391(2) . ?
C42 C43 1.387(3) . ?
C42 H42 0.9500 . ?
C43 C44 1.382(3) . ?
C43 H43 0.9500 . ?
C44 C45 1.372(3) . ?
C45 C46 1.389(2) . ?
C45 H45 0.9500 . ?
C46 H46 0.9500 . ?
C51 H51A 0.9800 . ?
C51 H51B 0.9800 . ?
C51 H51C 0.9800 . ?

loop_
_geom_torsion_atom_site_label_1
_geom_torsion_atom_site_label_2
_geom_torsion_atom_site_label_3
_geom_torsion_atom_site_label_4
_geom_torsion
_geom_torsion_site_symmetry_1
_geom_torsion_site_symmetry_2
_geom_torsion_site_symmetry_3
_geom_torsion_site_symmetry_4
_geom_torsion_publ_flag
C7A N1 N2 C3 -0.43(17) . . . . ?
N1 N2 C3 N3 -179.29(14) . . . . ?
N1 N2 C3 C3A 0.15(17) . . . . ?
C31 N3 C3 N2 -7.0(2) . . . . ?
C31 N3 C3 C3A 173.68(15) . . . . ?
N2 C3 C3A C7A 0.15(17) . . . . ?
N3 C3 C3A C7A 179.57(14) . . . . ?
N2 C3 C3A C4 -179.19(19) . . . . ?
N3 C3 C3A C4 0.2(3) . . . . ?
C6 N5 C4 N4 177.84(14) . . . . ?
C6 N5 C4 C3A -2.4(2) . . . . ?
C41 N4 C4 N5 3.0(2) . . . . ?
C41 N4 C4 C3A -176.73(15) . . . . ?
C7A C3A C4 N5 2.6(2) . . . . ?
C3 C3A C4 N5 -178.11(18) . . . . ?
C7A C3A C4 N4 -177.71(14) . . . . ?
C3 C3A C4 N4 1.6(3) . . . . ?
C7A N7 C6 N5 0.1(2) . . . . ?
C4 N5 C6 N7 1.1(3) . . . . ?
N2 N1 C7A N7 -178.88(14) . . . . ?
N2 N1 C7A C3A 0.53(18) . . . . ?
C6 N7 C7A N1 179.45(16) . . . . ?
C6 N7 C7A C3A 0.1(2) . . . . ?
C4 C3A C7A N1 179.13(14) . . . . ?
C3 C3A C7A N1 -0.41(17) . . . . ?
C4 C3A C7A N7 -1.5(2) . . . . ?
C3 C3A C7A N7 179.01(15) . . . . ?
C3 N3 C31 C36 -7.6(3) . . . . ?
C3 N3 C31 C32 174.74(15) . . . . ?
C36 C31 C32 C33 2.2(2) . . . . ?
N3 C31 C32 C33 179.92(15) . . . . ?
C31 C32 C33 C34 -1.0(3) . . . . ?
C32 C33 C34 C35 -1.4(3) . . . . ?
C33 C34 C35 C36 2.6(3) . . . . ?
C33 C34 C35 Cl3 -175.25(13) . . . . ?
C34 C35 C36 C31 -1.5(2) . . . . ?
Cl3 C35 C36 C31 176.45(12) . . . . ?
C32 C31 C36 C35 -1.0(2) . . . . ?
N3 C31 C36 C35 -178.55(14) . . . . ?
C4 N4 C41 C42 54.9(2) . . . . ?
C4 N4 C41 C46 -129.21(17) . . . . ?
C46 C41 C42 C43 0.4(2) . . . . ?
N4 C41 C42 C43 176.22(15) . . . . ?
C41 C42 C43 C44 -0.1(2) . . . . ?
C42 C43 C44 F4 178.49(14) . . . . ?
C42 C43 C44 C45 -0.4(3) . . . . ?
F4 C44 C45 C46 -178.36(14) . . . . ?
C43 C44 C45 C46 0.6(2) . . . . ?
C42 C41 C46 C45 -0.3(2) . . . . ?
N4 C41 C46 C45 -176.24(14) . . . . ?
C44 C45 C46 C41 -0.2(2) . . . . ?
